data_1513564
loop_
_publ_author_name
'Pan, Zhiqiang'
'Zheng, Cunying'
'Wang, Hongyu'
'Chen, Yanhe'
'Li, Yun'
'Cheng, Bin'
'Zhai, Hongbin'

_publ_section_title
;
 Total synthesis of (+-)-sculponeatin N.
;
_journal_issue 1
_journal_name_full 'Organic letters'
_journal_page_first 216
_journal_page_last 219
_journal_paper_doi 10.1021/ol403208g
_journal_volume 16
_journal_year 2014
_chemical_formula_moiety '0.5(C20 H27 O4), 0.5(C20 H28 O4)'
_chemical_formula_sum 'C20 H27.5 O4'
_chemical_formula_weight 331.92
_chemical_name_systematic
;
 ?
;
_space_group_crystal_system monoclinic
_space_group_IT_number 14
_space_group_name_Hall '-P 2yn'
_space_group_name_H-M_alt 'P 1 21/n 1'
_symmetry_space_group_name_Hall '-P 2yn'
_symmetry_space_group_name_H-M 'P 1 21/n 1'
_atom_sites_solution_hydrogens mixed
_atom_sites_solution_primary iterative
_audit_creation_date 2013-11-22
_audit_creation_method
;
Olex2 1.2
(compiled 2013.11.15 svn.r2834 for OlexSys, GUI svn.r4715)
;
_cell_angle_alpha 90
_cell_angle_beta 94.376(6)
_cell_angle_gamma 90
_cell_formula_units_Z 8
_cell_length_a 7.0862(4)
_cell_length_b 24.1874(17)
_cell_length_c 20.3324(13)
_cell_measurement_reflns_used 2234
_cell_measurement_temperature 294.7(3)
_cell_measurement_theta_max 28.5642
_cell_measurement_theta_min 2.9975
_cell_volume 3474.7(4)
_computing_cell_refinement
;
CrysAlisPro, Agilent Technologies,
Version 1.171.36.20 (release 27-06-2012 CrysAlis171 .NET)
(compiled Jul 11 2012,15:38:31)
;
_computing_data_collection
;
CrysAlisPro, Agilent Technologies,
Version 1.171.36.20 (release 27-06-2012 CrysAlis171 .NET)
(compiled Jul 11 2012,15:38:31)
;
_computing_data_reduction
;
CrysAlisPro, Agilent Technologies,
Version 1.171.36.20 (release 27-06-2012 CrysAlis171 .NET)
(compiled Jul 11 2012,15:38:31)
;
_computing_molecular_graphics 'Olex2 (Dolomanov et al., 2009)'
_computing_publication_material 'Olex2 (Dolomanov et al., 2009)'
_computing_structure_refinement 'ShelXL (Sheldrick, 2008)'
_computing_structure_solution
;
Superflip (Palatinus & Chapuis, 2007;Palatinus & van der Lee, 2008;
Palatinus et al., 2012)
;
_diffrn_ambient_temperature 294.7(3)
_diffrn_detector_area_resol_mean 16.0733
_diffrn_measured_fraction_theta_full 0.998
_diffrn_measured_fraction_theta_max 0.880
_diffrn_measurement_details
;
  1 omega  -42.00   38.00   1.0000   20.0000
omega____ theta____ kappa____ phi______ frames
    -      -19.3492   38.0000  -90.0000 80

  2 omega  -77.00  -51.00   1.0000   20.0000
omega____ theta____ kappa____ phi______ frames
    -      -19.3492  127.0000  151.0000 26

  3 omega  -35.00   50.00   1.0000   20.0000
omega____ theta____ kappa____ phi______ frames
    -       22.6305  -77.0000  -60.0000 85

  4 omega  -42.00   50.00   1.0000   20.0000
omega____ theta____ kappa____ phi______ frames
    -       22.6305  -38.0000  150.0000 92
;
_diffrn_measurement_device_type 'SuperNova, Dual, Cu at zero, Eos'
_diffrn_measurement_method '\w scans'
_diffrn_orient_matrix_UB_11 0.0071172000
_diffrn_orient_matrix_UB_12 -0.0116364000
_diffrn_orient_matrix_UB_13 0.0321203000
_diffrn_orient_matrix_UB_21 -0.0098744000
_diffrn_orient_matrix_UB_22 -0.0268519000
_diffrn_orient_matrix_UB_23 -0.0138456000
_diffrn_orient_matrix_UB_31 0.0996460000
_diffrn_orient_matrix_UB_32 -0.0018205000
_diffrn_orient_matrix_UB_33 -0.0009887000
_diffrn_radiation_monochromator mirror
_diffrn_radiation_type MoK\a
_diffrn_radiation_wavelength 0.71073
_diffrn_reflns_av_R_equivalents 0.0594
_diffrn_reflns_av_unetI/netI 0.0825
_diffrn_reflns_Laue_measured_fraction_full 0.998
_diffrn_reflns_Laue_measured_fraction_max 0.880
_diffrn_reflns_limit_h_max 9
_diffrn_reflns_limit_h_min -5
_diffrn_reflns_limit_k_max 32
_diffrn_reflns_limit_k_min -15
_diffrn_reflns_limit_l_max 24
_diffrn_reflns_limit_l_min -25
_diffrn_reflns_number 17314
_diffrn_reflns_point_group_measured_fraction_full 0.998
_diffrn_reflns_point_group_measured_fraction_max 0.880
_diffrn_reflns_theta_full 25.242
_diffrn_reflns_theta_max 28.627
_diffrn_reflns_theta_min 3.004
_diffrn_source 'SuperNova (Mo) X-ray Source'
_exptl_absorpt_coefficient_mu 0.087
_exptl_absorpt_correction_T_max 1.00000
_exptl_absorpt_correction_T_min 0.54777
_exptl_absorpt_correction_type multi-scan
_exptl_absorpt_process_details
;
CrysAlisPro, Agilent Technologies,
Version 1.171.36.20 (release 27-06-2012 CrysAlis171 .NET)
(compiled Jul 11 2012,15:38:31)
Empirical absorption correction using spherical harmonics,
 implemented in SCALE3 ABSPACK scaling algorithm.
;
_exptl_crystal_colour 'clear light colourless'
_exptl_crystal_density_diffrn 1.269
_exptl_crystal_description block
_exptl_crystal_F_000 1436
_exptl_crystal_size_max 0.3
_exptl_crystal_size_mid 0.3
_exptl_crystal_size_min 0.3
_refine_diff_density_max 0.678
_refine_diff_density_min -0.273
_refine_diff_density_rms 0.068
_refine_ls_extinction_method none
_refine_ls_goodness_of_fit_ref 1.025
_refine_ls_hydrogen_treatment mixed
_refine_ls_matrix_type full
_refine_ls_number_parameters 450
_refine_ls_number_reflns 7856
_refine_ls_number_restraints 3
_refine_ls_restrained_S_all 1.025
_refine_ls_R_factor_all 0.1554
_refine_ls_R_factor_gt 0.0899
_refine_ls_shift/su_max 0.000
_refine_ls_shift/su_mean 0.000
_refine_ls_structure_factor_coef Fsqd
_refine_ls_weighting_details
;
 w=1/[\s^2^(Fo^2^)+(0.1331P)^2^+1.1331P]
 where P=(Fo^2^+2Fc^2^)/3
;
_refine_ls_weighting_scheme calc
_refine_ls_wR_factor_gt 0.2304
_refine_ls_wR_factor_ref 0.2895
_reflns_Friedel_coverage 0.000
_reflns_number_gt 4105
_reflns_number_total 7856
_reflns_threshold_expression 'I > 2\s(I)'
_cod_data_source_file ol403208g_si_005.cif
_cod_data_source_block panzhq0115_2
_cod_original_cell_volume 3474.8(4)
_cod_original_formula_sum 'C20 H27.50 O4'
_cod_database_code 1513564
_shelxl_version_number 2013-2
_shelx_space_group_comment
;
The symmetry employed for this shelxl refinement is uniquely defined
by the following loop, which should always be used as a source of
symmetry information in preference to the above space-group names.
They are only intended as comments.
;
_reflns_odcompleteness_completeness 99.81
_reflns_odcompleteness_iscentric 1
_reflns_odcompleteness_theta 26.32
_olex2_refinement_description
;
1. Fixed Uiso
 At 1.2 times of:
  All C(H) groups, All C(H,H) groups
 At 1.5 times of:
  All C(H,H,H) groups, All O(H) groups
2. Restrained distances
 H18A-C18
 0.94 with sigma of 0.02
 H18B-C18
 0.94 with sigma of 0.02
 O4-H4
 0.82 with sigma of 0.01
3.a Ternary CH refined with riding coordinates:
 C4(H4A), C6(H6), C24(H24), C26(H26), C33(H33)
3.b Secondary CH2 refined with riding coordinates:
 C5(H5A,H5B), C7(H7A,H7B), C8(H8A,H8B), C11(H11A,H11B), C15(H15A,H15B),
 C16(H16A,H16B), C17(H17A,H17B), C25(H25A,H25B), C27(H27A,H27B), C28(H28A,H28B),
  C31(H31A,H31B), C35(H35A,H35B), C36(H36A,H36B), C37(H37A,H37B), C40(H40A,H40B)
3.c X=CH2 refined with riding coordinates:
 C9(H9A,H9B), C29(H29A,H29B)
3.d Idealised Me refined as rotating group:
 C19(H19A,H19B,H19C), C20(H20A,H20B,H20C), C38(H38A,H38B,H38C), C39(H39A,H39B,
 H39C)
3.e Idealised tetrahedral OH refined as rotating group:
 O8(H8)
;

loop_
_space_group_symop_operation_xyz
'x, y, z'
'-x+1/2, y+1/2, -z+1/2'
'-x, -y, -z'
'x-1/2, -y-1/2, z-1/2'

loop_
_atom_site_label
_atom_site_type_symbol
_atom_site_fract_x
_atom_site_fract_y
_atom_site_fract_z
_atom_site_U_iso_or_equiv
_atom_site_adp_type
_atom_site_occupancy
_atom_site_site_symmetry_order
_atom_site_calc_flag
_atom_site_refinement_flags_posn
O1 O 0.6785(4) 0.80151(12) 0.58251(15) 0.0633(8) Uani 1 1 d .
O2 O 0.7722(4) 0.69546(12) 0.64947(17) 0.0699(9) Uani 1 1 d .
O3 O 0.6847(3) 0.72062(13) 0.74529(15) 0.0604(8) Uani 1 1 d .
O4 O 0.1911(5) 0.88934(14) 0.7807(2) 0.0899(12) Uani 1 1 d D
O5 O 1.1717(3) 0.53374(14) 0.75921(14) 0.0632(8) Uani 1 1 d .
O6 O 1.2631(4) 0.56931(12) 0.66939(16) 0.0650(8) Uani 1 1 d .
O7 O 1.1752(3) 0.46089(11) 0.59990(12) 0.0503(7) Uani 1 1 d .
O8 O 0.7153(4) 0.37542(12) 0.75316(15) 0.0618(8) Uani 1 1 d .
H8 H 0.5996 0.3740 0.7477 0.093 Uiso 1 1 calc GR
C1 C 0.4764(4) 0.74305(14) 0.64594(17) 0.0378(8) Uani 1 1 d .
C2 C 0.5200(5) 0.78568(15) 0.59418(17) 0.0414(8) Uani 1 1 d .
C3 C 0.3429(5) 0.80808(16) 0.56022(17) 0.0466(9) Uani 1 1 d .
C4 C 0.1692(5) 0.77894(18) 0.58138(17) 0.0476(9) Uani 1 1 d .
H4A H 0.0551 0.7933 0.5569 0.057 Uiso 1 1 calc R
C5 C 0.1564(4) 0.78670(16) 0.65584(15) 0.0409(8) Uani 1 1 d .
H5A H 0.0642 0.7612 0.6716 0.049 Uiso 1 1 calc R
H5B H 0.1158 0.8241 0.6647 0.049 Uiso 1 1 calc R
C6 C 0.3520(4) 0.77587(13) 0.69199(15) 0.0316(7) Uani 1 1 d .
H6 H 0.4116 0.8123 0.6968 0.038 Uiso 1 1 calc R
C7 C 0.1919(5) 0.71726(18) 0.56774(19) 0.0541(10) Uani 1 1 d .
H7A H 0.2005 0.7113 0.5209 0.065 Uiso 1 1 calc R
H7B H 0.0825 0.6973 0.5811 0.065 Uiso 1 1 calc R
C8 C 0.3720(5) 0.69580(16) 0.60627(19) 0.0479(9) Uani 1 1 d .
H8A H 0.4558 0.6800 0.5757 0.058 Uiso 1 1 calc R
H8B H 0.3387 0.6669 0.6363 0.058 Uiso 1 1 calc R
C9 C 0.3463(7) 0.8479(2) 0.5156(2) 0.0724(13) Uani 1 1 d .
H9A H 0.4613 0.8625 0.5049 0.087 Uiso 1 1 calc R
H9B H 0.2337 0.8612 0.4951 0.087 Uiso 1 1 calc R
C10 C 0.6548(5) 0.71897(15) 0.6799(2) 0.0476(9) Uani 1 1 d .
C11 C 0.5648(4) 0.75127(16) 0.78770(18) 0.0451(9) Uani 1 1 d .
H11A H 0.6107 0.7890 0.7917 0.054 Uiso 1 1 calc R
H11B H 0.5764 0.7349 0.8314 0.054 Uiso 1 1 calc R
C12 C 0.3559(4) 0.75241(13) 0.76294(15) 0.0338(7) Uani 1 1 d .
C13 C 0.2385(4) 0.79232(14) 0.80552(15) 0.0350(7) Uani 1 1 d .
C14 C 0.1897(5) 0.77062(17) 0.87441(16) 0.0458(9) Uani 1 1 d .
C15 C 0.1083(6) 0.71201(18) 0.8665(2) 0.0571(11) Uani 1 1 d .
H15A H 0.0857 0.6975 0.9096 0.068 Uiso 1 1 calc R
H15B H -0.0124 0.7138 0.8406 0.068 Uiso 1 1 calc R
C16 C 0.2382(6) 0.67276(18) 0.8332(2) 0.0592(11) Uani 1 1 d .
H16A H 0.1813 0.6363 0.8302 0.071 Uiso 1 1 calc R
H16B H 0.3578 0.6699 0.8595 0.071 Uiso 1 1 calc R
C17 C 0.2733(5) 0.69316(15) 0.76411(18) 0.0447(8) Uani 1 1 d .
H17A H 0.1548 0.6923 0.7369 0.054 Uiso 1 1 calc R
H17B H 0.3601 0.6680 0.7448 0.054 Uiso 1 1 calc R
C18 C 0.3183(5) 0.85141(15) 0.80943(18) 0.0437(8) Uani 1 1 d D
C19 C 0.0341(6) 0.8079(2) 0.9001(2) 0.0689(13) Uani 1 1 d .
H19A H 0.0821 0.8448 0.9065 0.103 Uiso 1 1 calc GR
H19B H -0.0029 0.7936 0.9412 0.103 Uiso 1 1 calc GR
H19C H -0.0736 0.8085 0.8684 0.103 Uiso 1 1 calc GR
C20 C 0.3575(6) 0.7704(2) 0.9274(2) 0.0705(13) Uani 1 1 d .
H20A H 0.4448 0.7417 0.9177 0.106 Uiso 1 1 calc GR
H20B H 0.3115 0.7638 0.9699 0.106 Uiso 1 1 calc GR
H20C H 0.4205 0.8055 0.9276 0.106 Uiso 1 1 calc GR
C21 C 0.9670(4) 0.52141(13) 0.65736(16) 0.0352(7) Uani 1 1 d .
C22 C 1.0171(5) 0.47915(15) 0.60583(16) 0.0393(8) Uani 1 1 d .
C23 C 0.8408(5) 0.45939(16) 0.56718(16) 0.0428(8) Uani 1 1 d .
C24 C 0.6660(5) 0.48958(18) 0.58493(17) 0.0470(9) Uani 1 1 d .
H24 H 0.5542 0.4767 0.5579 0.056 Uiso 1 1 calc R
C25 C 0.6404(4) 0.48139(16) 0.65883(15) 0.0396(8) Uani 1 1 d .
H25A H 0.5525 0.5087 0.6735 0.048 Uiso 1 1 calc R
H25B H 0.5885 0.4450 0.6660 0.048 Uiso 1 1 calc R
C26 C 0.8323(4) 0.48742(13) 0.69850(15) 0.0317(7) Uani 1 1 d .
H26 H 0.8859 0.4501 0.7007 0.038 Uiso 1 1 calc R
C27 C 0.7000(6) 0.55141(19) 0.5736(2) 0.0591(11) Uani 1 1 d .
H27A H 0.5880 0.5723 0.5827 0.071 Uiso 1 1 calc R
H27B H 0.7247 0.5577 0.5279 0.071 Uiso 1 1 calc R
C28 C 0.8697(6) 0.57107(16) 0.61908(18) 0.0508(9) Uani 1 1 d .
H28A H 0.8273 0.5978 0.6503 0.061 Uiso 1 1 calc R
H28B H 0.9607 0.5892 0.5930 0.061 Uiso 1 1 calc R
C29 C 0.8480(7) 0.4183(2) 0.5247(2) 0.0650(12) Uani 1 1 d .
H29A H 0.9630 0.4013 0.5185 0.078 Uiso 1 1 calc R
H29B H 0.7381 0.4064 0.5011 0.078 Uiso 1 1 calc R
C30 C 0.8334(4) 0.50680(14) 0.77100(15) 0.0323(7) Uani 1 1 d .
C31 C 1.0423(4) 0.50334(18) 0.79685(17) 0.0472(9) Uani 1 1 d .
H31A H 1.0541 0.5169 0.8419 0.057 Uiso 1 1 calc R
H31B H 1.0800 0.4648 0.7979 0.057 Uiso 1 1 calc R
C32 C 1.1436(5) 0.54293(16) 0.69469(19) 0.0468(9) Uani 1 1 d .
C33 C 0.7055(4) 0.46715(14) 0.81000(15) 0.0360(7) Uani 1 1 d .
H33 H 0.5830 0.4671 0.7841 0.043 Uiso 1 1 calc R
C34 C 0.6589(5) 0.48624(16) 0.88026(16) 0.0441(9) Uani 1 1 d .
C35 C 0.5958(5) 0.54709(18) 0.87739(19) 0.0526(10) Uani 1 1 d .
H35A H 0.4743 0.5496 0.8521 0.063 Uiso 1 1 calc R
H35B H 0.5787 0.5598 0.9218 0.063 Uiso 1 1 calc R
C36 C 0.7360(6) 0.58520(17) 0.84648(19) 0.0550(10) Uani 1 1 d .
H36A H 0.6892 0.6229 0.8463 0.066 Uiso 1 1 calc R
H36B H 0.8566 0.5842 0.8725 0.066 Uiso 1 1 calc R
C37 C 0.7631(5) 0.56708(15) 0.77620(17) 0.0442(8) Uani 1 1 d .
H37A H 0.8537 0.5916 0.7577 0.053 Uiso 1 1 calc R
H37B H 0.6437 0.5709 0.7499 0.053 Uiso 1 1 calc R
C38 C 0.8238(6) 0.4791(2) 0.93290(18) 0.0705(14) Uani 1 1 d .
H38A H 0.8753 0.4426 0.9300 0.106 Uiso 1 1 calc GR
H38B H 0.7791 0.4845 0.9758 0.106 Uiso 1 1 calc GR
H38C H 0.9203 0.5059 0.9258 0.106 Uiso 1 1 calc GR
C39 C 0.4907(6) 0.45224(19) 0.90174(19) 0.0577(11) Uani 1 1 d .
H39A H 0.3919 0.4517 0.8667 0.087 Uiso 1 1 calc GR
H39B H 0.4437 0.4687 0.9402 0.087 Uiso 1 1 calc GR
H39C H 0.5313 0.4151 0.9117 0.087 Uiso 1 1 calc GR
C40 C 0.7685(6) 0.40605(15) 0.81137(17) 0.0486(9) Uani 1 1 d .
H40A H 0.9052 0.4048 0.8192 0.058 Uiso 1 1 calc R
H40B H 0.7154 0.3880 0.8484 0.058 Uiso 1 1 calc R
H18A H 0.430(4) 0.8569(16) 0.7866(16) 0.050(11) Uiso 1 1 d D
H18B H 0.364(6) 0.8612(19) 0.8528(12) 0.080(14) Uiso 1 1 d D
H4 H 0.215(6) 0.9183(11) 0.800(2) 0.073(16) Uiso 1 1 d D

loop_
_atom_site_aniso_label
_atom_site_aniso_U_11
_atom_site_aniso_U_22
_atom_site_aniso_U_33
_atom_site_aniso_U_23
_atom_site_aniso_U_13
_atom_site_aniso_U_12
O1 0.0552(16) 0.059(2) 0.079(2) -0.0043(15) 0.0269(15) -0.0135(14)
O2 0.0478(15) 0.055(2) 0.109(2) -0.0110(17) 0.0196(16) 0.0181(13)
O3 0.0370(14) 0.069(2) 0.074(2) 0.0027(15) -0.0031(13) 0.0193(13)
O4 0.069(2) 0.0398(19) 0.154(4) 0.009(2) -0.038(2) 0.0065(16)
O5 0.0349(14) 0.091(2) 0.0629(18) -0.0089(16) -0.0030(12) -0.0200(14)
O6 0.0477(15) 0.0513(18) 0.098(2) -0.0041(16) 0.0214(15) -0.0179(13)
O7 0.0449(14) 0.0502(17) 0.0574(15) -0.0013(12) 0.0137(12) 0.0071(12)
O8 0.0631(17) 0.0420(16) 0.079(2) -0.0117(14) 0.0013(15) -0.0001(14)
C1 0.0333(16) 0.0288(18) 0.052(2) -0.0048(15) 0.0062(14) 0.0019(13)
C2 0.0443(19) 0.0341(19) 0.048(2) -0.0097(15) 0.0153(16) -0.0049(15)
C3 0.058(2) 0.048(2) 0.0354(18) -0.0027(16) 0.0109(16) 0.0024(18)
C4 0.0398(19) 0.065(3) 0.0373(18) -0.0001(17) -0.0011(15) 0.0037(17)
C5 0.0351(17) 0.051(2) 0.0363(18) 0.0008(15) 0.0004(14) 0.0093(15)
C6 0.0321(16) 0.0273(17) 0.0356(16) -0.0009(13) 0.0031(13) 0.0034(13)
C7 0.052(2) 0.060(3) 0.050(2) -0.0145(19) 0.0051(18) -0.0096(19)
C8 0.053(2) 0.037(2) 0.054(2) -0.0125(17) 0.0128(17) -0.0057(16)
C9 0.091(3) 0.068(3) 0.060(3) 0.011(2) 0.017(2) 0.007(3)
C10 0.0344(18) 0.032(2) 0.076(3) -0.0022(18) 0.0040(18) 0.0020(15)
C11 0.0318(17) 0.047(2) 0.055(2) 0.0026(17) -0.0046(15) 0.0036(15)
C12 0.0293(15) 0.0300(17) 0.0409(17) 0.0032(14) -0.0047(13) -0.0008(13)
C13 0.0382(17) 0.0339(18) 0.0326(16) -0.0010(13) 0.0004(13) -0.0030(14)
C14 0.046(2) 0.057(2) 0.0335(17) 0.0037(16) 0.0000(15) -0.0038(17)
C15 0.059(2) 0.058(3) 0.055(2) 0.016(2) 0.0090(19) -0.007(2)
C16 0.065(3) 0.045(2) 0.067(3) 0.020(2) 0.001(2) -0.013(2)
C17 0.050(2) 0.0319(19) 0.051(2) 0.0050(16) 0.0003(17) -0.0054(15)
C18 0.051(2) 0.037(2) 0.042(2) -0.0067(16) 0.0018(17) -0.0053(16)
C19 0.079(3) 0.084(4) 0.046(2) 0.000(2) 0.020(2) 0.003(2)
C20 0.072(3) 0.094(4) 0.043(2) 0.012(2) -0.010(2) -0.011(3)
C21 0.0342(16) 0.0275(17) 0.0447(18) 0.0011(14) 0.0070(14) -0.0001(13)
C22 0.047(2) 0.0350(19) 0.0371(17) 0.0060(14) 0.0087(15) 0.0014(15)
C23 0.052(2) 0.046(2) 0.0299(16) 0.0039(15) 0.0061(14) -0.0056(17)
C24 0.0416(19) 0.065(3) 0.0336(17) 0.0047(17) -0.0044(14) 0.0028(17)
C25 0.0299(16) 0.053(2) 0.0352(17) -0.0011(15) -0.0014(13) -0.0047(15)
C26 0.0306(15) 0.0273(17) 0.0369(16) -0.0003(13) 0.0012(13) 0.0005(12)
C27 0.057(2) 0.066(3) 0.054(2) 0.019(2) 0.0037(19) 0.018(2)
C28 0.065(2) 0.037(2) 0.051(2) 0.0121(17) 0.0140(19) 0.0099(18)
C29 0.073(3) 0.073(3) 0.049(2) -0.014(2) 0.004(2) -0.005(2)
C30 0.0267(15) 0.0381(19) 0.0317(15) -0.0072(13) -0.0009(12) 0.0021(13)
C31 0.0314(17) 0.067(3) 0.0424(19) -0.0076(18) -0.0021(14) -0.0002(17)
C32 0.0403(19) 0.039(2) 0.061(2) -0.0124(18) 0.0064(17) 0.0001(16)
C33 0.0364(17) 0.043(2) 0.0287(15) -0.0017(14) 0.0003(13) 0.0063(14)
C34 0.0473(19) 0.054(2) 0.0306(16) -0.0062(16) 0.0025(14) 0.0075(17)
C35 0.050(2) 0.059(3) 0.049(2) -0.0201(19) 0.0062(17) 0.0039(18)
C36 0.064(2) 0.044(2) 0.058(2) -0.0204(19) 0.0127(19) 0.0003(19)
C37 0.048(2) 0.0343(19) 0.051(2) -0.0085(16) 0.0059(16) 0.0024(16)
C38 0.067(3) 0.111(4) 0.032(2) 0.000(2) -0.0070(18) 0.014(3)
C39 0.065(3) 0.067(3) 0.043(2) 0.0005(19) 0.0201(18) -0.005(2)
C40 0.068(2) 0.038(2) 0.0397(19) 0.0034(16) 0.0063(17) 0.0116(18)

loop_
_atom_type_symbol
_atom_type_description
_atom_type_scat_dispersion_real
_atom_type_scat_dispersion_imag
_atom_type_scat_source
C C 0.0033 0.0016 'International Tables Vol C Tables 4.2.6.8 and 6.1.1.4'
H H 0.0000 0.0000 'International Tables Vol C Tables 4.2.6.8 and 6.1.1.4'
O O 0.0106 0.0060 'International Tables Vol C Tables 4.2.6.8 and 6.1.1.4'

loop_
_geom_angle_atom_site_label_1
_geom_angle_atom_site_label_2
_geom_angle_atom_site_label_3
_geom_angle
C10 O3 C11 123.4(3)
C18 O4 H4 105(3)
C32 O5 C31 123.7(3)
C40 O8 H8 109.5
C2 C1 C6 103.0(3)
C2 C1 C8 104.7(3)
C6 C1 C8 114.8(3)
C10 C1 C2 111.8(3)
C10 C1 C6 114.5(3)
C10 C1 C8 107.6(3)
O1 C2 C1 125.6(3)
O1 C2 C3 123.3(3)
C3 C2 C1 111.1(3)
C2 C3 C4 112.0(3)
C9 C3 C2 121.6(4)
C9 C3 C4 126.3(4)
C3 C4 H4A 110.4
C3 C4 C5 109.5(3)
C3 C4 C7 107.7(3)
C5 C4 H4A 110.4
C7 C4 H4A 110.4
C7 C4 C5 108.3(3)
C4 C5 H5A 109.8
C4 C5 H5B 109.8
C4 C5 C6 109.3(3)
H5A C5 H5B 108.3
C6 C5 H5A 109.8
C6 C5 H5B 109.8
C1 C6 H6 105.1
C5 C6 C1 109.3(2)
C5 C6 H6 105.1
C5 C6 C12 117.3(2)
C12 C6 C1 113.8(3)
C12 C6 H6 105.1
C4 C7 H7A 109.8
C4 C7 H7B 109.8
C4 C7 C8 109.4(3)
H7A C7 H7B 108.2
C8 C7 H7A 109.8
C8 C7 H7B 109.8
C1 C8 H8A 109.4
C1 C8 H8B 109.4
C7 C8 C1 111.1(3)
C7 C8 H8A 109.4
C7 C8 H8B 109.4
H8A C8 H8B 108.0
C3 C9 H9A 120.0
C3 C9 H9B 120.0
H9A C9 H9B 120.0
O2 C10 O3 117.4(3)
O2 C10 C1 121.9(4)
O3 C10 C1 120.6(3)
O3 C11 H11A 108.7
O3 C11 H11B 108.7
O3 C11 C12 114.1(3)
H11A C11 H11B 107.6
C12 C11 H11A 108.7
C12 C11 H11B 108.7
C6 C12 C13 108.3(2)
C6 C12 C17 111.9(3)
C11 C12 C6 105.2(3)
C11 C12 C13 111.7(3)
C11 C12 C17 109.6(3)
C17 C12 C13 110.0(3)
C14 C13 C12 116.7(3)
C18 C13 C12 113.0(3)
C18 C13 C14 111.9(3)
C15 C14 C13 108.9(3)
C15 C14 C19 107.6(3)
C15 C14 C20 109.5(3)
C19 C14 C13 108.6(3)
C20 C14 C13 114.7(3)
C20 C14 C19 107.3(3)
C14 C15 H15A 109.0
C14 C15 H15B 109.0
H15A C15 H15B 107.8
C16 C15 C14 112.9(3)
C16 C15 H15A 109.0
C16 C15 H15B 109.0
C15 C16 H16A 109.5
C15 C16 H16B 109.5
C15 C16 C17 110.8(3)
H16A C16 H16B 108.1
C17 C16 H16A 109.5
C17 C16 H16B 109.5
C12 C17 H17A 108.8
C12 C17 H17B 108.8
C16 C17 C12 113.7(3)
C16 C17 H17A 108.8
C16 C17 H17B 108.8
H17A C17 H17B 107.7
O4 C18 C13 111.7(3)
O4 C18 H18A 104(2)
O4 C18 H18B 113(3)
C13 C18 H18A 115(2)
C13 C18 H18B 112(3)
H18A C18 H18B 100(3)
C14 C19 H19A 109.5
C14 C19 H19B 109.5
C14 C19 H19C 109.5
H19A C19 H19B 109.5
H19A C19 H19C 109.5
H19B C19 H19C 109.5
C14 C20 H20A 109.5
C14 C20 H20B 109.5
C14 C20 H20C 109.5
H20A C20 H20B 109.5
H20A C20 H20C 109.5
H20B C20 H20C 109.5
C22 C21 C26 101.6(3)
C22 C21 C28 106.9(3)
C26 C21 C28 114.2(3)
C32 C21 C22 110.5(3)
C32 C21 C26 115.7(3)
C32 C21 C28 107.7(3)
O7 C22 C21 125.1(3)
O7 C22 C23 124.5(3)
C23 C22 C21 110.2(3)
C22 C23 C24 112.8(3)
C29 C23 C22 120.7(4)
C29 C23 C24 126.5(4)
C23 C24 H24 110.8
C23 C24 C25 109.4(3)
C23 C24 C27 107.2(3)
C25 C24 H24 110.8
C27 C24 H24 110.8
C27 C24 C25 107.7(3)
C24 C25 H25A 109.8
C24 C25 H25B 109.8
H25A C25 H25B 108.2
C26 C25 C24 109.6(3)
C26 C25 H25A 109.8
C26 C25 H25B 109.8
C21 C26 H26 105.2
C25 C26 C21 108.9(2)
C25 C26 H26 105.2
C25 C26 C30 118.0(2)
C30 C26 C21 113.2(3)
C30 C26 H26 105.2
C24 C27 H27A 109.7
C24 C27 H27B 109.7
C24 C27 C28 109.6(3)
H27A C27 H27B 108.2
C28 C27 H27A 109.7
C28 C27 H27B 109.7
C21 C28 H28A 109.5
C21 C28 H28B 109.5
C27 C28 C21 110.9(3)
C27 C28 H28A 109.5
C27 C28 H28B 109.5
H28A C28 H28B 108.0
C23 C29 H29A 120.0
C23 C29 H29B 120.0
H29A C29 H29B 120.0
C26 C30 C33 109.5(2)
C26 C30 C37 111.9(3)
C31 C30 C26 104.2(2)
C31 C30 C33 111.8(3)
C31 C30 C37 109.6(3)
C37 C30 C33 109.8(2)
O5 C31 C30 115.3(3)
O5 C31 H31A 108.5
O5 C31 H31B 108.5
C30 C31 H31A 108.5
C30 C31 H31B 108.5
H31A C31 H31B 107.5
O5 C32 C21 119.7(3)
O6 C32 O5 116.8(3)
O6 C32 C21 123.4(4)
C30 C33 H33 104.5
C34 C33 C30 116.8(3)
C34 C33 H33 104.5
C40 C33 C30 114.6(3)
C40 C33 H33 104.5
C40 C33 C34 110.4(3)
C35 C34 C33 109.2(3)
C35 C34 C39 107.0(3)
C38 C34 C33 113.8(3)
C38 C34 C35 109.7(3)
C38 C34 C39 107.9(3)
C39 C34 C33 108.9(3)
C34 C35 H35A 108.9
C34 C35 H35B 108.9
H35A C35 H35B 107.7
C36 C35 C34 113.4(3)
C36 C35 H35A 108.9
C36 C35 H35B 108.9
C35 C36 H36A 109.6
C35 C36 H36B 109.6
H36A C36 H36B 108.1
C37 C36 C35 110.2(3)
C37 C36 H36A 109.6
C37 C36 H36B 109.6
C30 C37 H37A 108.8
C30 C37 H37B 108.8
C36 C37 C30 113.6(3)
C36 C37 H37A 108.8
C36 C37 H37B 108.8
H37A C37 H37B 107.7
C34 C38 H38A 109.5
C34 C38 H38B 109.5
C34 C38 H38C 109.5
H38A C38 H38B 109.5
H38A C38 H38C 109.5
H38B C38 H38C 109.5
C34 C39 H39A 109.5
C34 C39 H39B 109.5
C34 C39 H39C 109.5
H39A C39 H39B 109.5
H39A C39 H39C 109.5
H39B C39 H39C 109.5
O8 C40 C33 115.2(3)
O8 C40 H40A 108.5
O8 C40 H40B 108.5
C33 C40 H40A 108.5
C33 C40 H40B 108.5
H40A C40 H40B 107.5

loop_
_geom_bond_atom_site_label_1
_geom_bond_atom_site_label_2
_geom_bond_distance
O1 C2 1.227(4)
O2 C10 1.216(4)
O3 C10 1.330(5)
O3 C11 1.458(4)
O4 C18 1.384(5)
O4 H4 0.817(10)
O5 C31 1.440(4)
O5 C32 1.331(5)
O6 C32 1.206(4)
O7 C22 1.219(4)
O8 H8 0.8200
O8 C40 1.422(4)
C1 C2 1.522(5)
C1 C6 1.552(4)
C1 C8 1.554(5)
C1 C10 1.511(5)
C2 C3 1.487(5)
C3 C4 1.510(5)
C3 C9 1.324(6)
C4 H4A 0.9800
C4 C5 1.535(5)
C4 C7 1.528(6)
C5 H5A 0.9700
C5 H5B 0.9700
C5 C6 1.541(4)
C6 H6 0.9800
C6 C12 1.549(4)
C7 H7A 0.9700
C7 H7B 0.9700
C7 C8 1.536(5)
C8 H8A 0.9700
C8 H8B 0.9700
C9 H9A 0.9300
C9 H9B 0.9300
C11 H11A 0.9700
C11 H11B 0.9700
C11 C12 1.527(4)
C12 C13 1.576(4)
C12 C17 1.549(5)
C13 C14 1.559(4)
C13 C18 1.537(5)
C14 C15 1.534(6)
C14 C19 1.546(6)
C14 C20 1.542(5)
C15 H15A 0.9700
C15 H15B 0.9700
C15 C16 1.517(6)
C16 H16A 0.9700
C16 H16B 0.9700
C16 C17 1.526(5)
C17 H17A 0.9700
C17 H17B 0.9700
C18 H18A 0.955(18)
C18 H18B 0.946(19)
C19 H19A 0.9600
C19 H19B 0.9600
C19 H19C 0.9600
C20 H20A 0.9600
C20 H20B 0.9600
C20 H20C 0.9600
C21 C22 1.525(5)
C21 C26 1.552(4)
C21 C28 1.563(5)
C21 C32 1.506(5)
C22 C23 1.502(5)
C23 C24 1.506(5)
C23 C29 1.319(5)
C24 H24 0.9800
C24 C25 1.540(4)
C24 C27 1.535(6)
C25 H25A 0.9700
C25 H25B 0.9700
C25 C26 1.534(4)
C26 H26 0.9800
C26 C30 1.546(4)
C27 H27A 0.9700
C27 H27B 0.9700
C27 C28 1.536(6)
C28 H28A 0.9700
C28 H28B 0.9700
C29 H29A 0.9300
C29 H29B 0.9300
C30 C31 1.535(4)
C30 C33 1.575(4)
C30 C37 1.547(5)
C31 H31A 0.9700
C31 H31B 0.9700
C33 H33 0.9800
C33 C34 1.560(4)
C33 C40 1.543(5)
C34 C35 1.538(5)
C34 C38 1.533(5)
C34 C39 1.539(5)
C35 H35A 0.9700
C35 H35B 0.9700
C35 C36 1.526(6)
C36 H36A 0.9700
C36 H36B 0.9700
C36 C37 1.521(5)
C37 H37A 0.9700
C37 H37B 0.9700
C38 H38A 0.9600
C38 H38B 0.9600
C38 H38C 0.9600
C39 H39A 0.9600
C39 H39B 0.9600
C39 H39C 0.9600
C40 H40A 0.9700
C40 H40B 0.9700

loop_
_geom_torsion_atom_site_label_1
_geom_torsion_atom_site_label_2
_geom_torsion_atom_site_label_3
_geom_torsion_atom_site_label_4
_geom_torsion
O1 C2 C3 C4 176.8(3)
O1 C2 C3 C9 -1.4(6)
O3 C11 C12 C6 -55.3(4)
O3 C11 C12 C13 -172.6(3)
O3 C11 C12 C17 65.2(4)
O7 C22 C23 C24 -179.9(3)
O7 C22 C23 C29 2.4(6)
C1 C2 C3 C4 -5.4(4)
C1 C2 C3 C9 176.4(4)
C1 C6 C12 C11 55.7(3)
C1 C6 C12 C13 175.3(2)
C1 C6 C12 C17 -63.2(3)
C2 C1 C6 C5 71.1(3)
C2 C1 C6 C12 -155.6(3)
C2 C1 C8 C7 -58.7(3)
C2 C1 C10 O2 -58.3(5)
C2 C1 C10 O3 124.8(4)
C2 C3 C4 C5 60.7(4)
C2 C3 C4 C7 -56.9(4)
C3 C4 C5 C6 -45.9(4)
C3 C4 C7 C8 59.0(4)
C4 C5 C6 C1 -18.2(4)
C4 C5 C6 C12 -149.7(3)
C4 C7 C8 C1 -0.9(4)
C5 C4 C7 C8 -59.3(4)
C5 C6 C12 C11 -174.9(3)
C5 C6 C12 C13 -55.3(3)
C5 C6 C12 C17 66.1(4)
C6 C1 C2 O1 120.0(3)
C6 C1 C2 C3 -57.8(3)
C6 C1 C8 C7 53.4(4)
C6 C1 C10 O2 -175.0(3)
C6 C1 C10 O3 8.2(5)
C6 C12 C13 C14 168.1(3)
C6 C12 C13 C18 -60.1(3)
C6 C12 C17 C16 -168.6(3)
C7 C4 C5 C6 71.3(4)
C8 C1 C2 O1 -119.6(4)
C8 C1 C2 C3 62.6(3)
C8 C1 C6 C5 -42.0(4)
C8 C1 C6 C12 91.3(3)
C8 C1 C10 O2 56.1(4)
C8 C1 C10 O3 -120.8(4)
C9 C3 C4 C5 -121.3(4)
C9 C3 C4 C7 121.2(4)
C10 O3 C11 C12 34.3(5)
C10 C1 C2 O1 -3.4(5)
C10 C1 C2 C3 178.8(3)
C10 C1 C6 C5 -167.3(3)
C10 C1 C6 C12 -34.0(4)
C10 C1 C8 C7 -177.8(3)
C11 O3 C10 O2 174.7(3)
C11 O3 C10 C1 -8.3(5)
C11 C12 C13 C14 -76.6(3)
C11 C12 C13 C18 55.2(4)
C11 C12 C17 C16 75.1(4)
C12 C13 C14 C15 -48.5(4)
C12 C13 C14 C19 -165.5(3)
C12 C13 C14 C20 74.5(4)
C12 C13 C18 O4 116.7(4)
C13 C12 C17 C16 -48.1(4)
C13 C14 C15 C16 55.0(4)
C14 C13 C18 O4 -109.2(4)
C14 C15 C16 C17 -60.3(4)
C15 C16 C17 C12 56.5(4)
C17 C12 C13 C14 45.4(4)
C17 C12 C13 C18 177.2(3)
C18 C13 C14 C15 179.1(3)
C18 C13 C14 C19 62.2(4)
C18 C13 C14 C20 -57.8(4)
C19 C14 C15 C16 172.6(3)
C20 C14 C15 C16 -71.1(4)
C21 C22 C23 C24 5.0(4)
C21 C22 C23 C29 -172.6(3)
C21 C26 C30 C31 -55.9(3)
C21 C26 C30 C33 -175.6(2)
C21 C26 C30 C37 62.4(3)
C22 C21 C26 C25 -74.6(3)
C22 C21 C26 C30 152.0(3)
C22 C21 C28 C27 55.0(4)
C22 C21 C32 O5 -116.8(3)
C22 C21 C32 O6 64.3(5)
C22 C23 C24 C25 -59.4(4)
C22 C23 C24 C27 57.0(4)
C23 C24 C25 C26 42.8(4)
C23 C24 C27 C28 -61.8(4)
C24 C25 C26 C21 22.1(4)
C24 C25 C26 C30 153.0(3)
C24 C27 C28 C21 5.6(4)
C25 C24 C27 C28 55.8(4)
C25 C26 C30 C31 175.2(3)
C25 C26 C30 C33 55.5(4)
C25 C26 C30 C37 -66.5(4)
C26 C21 C22 O7 -116.2(3)
C26 C21 C22 C23 58.8(3)
C26 C21 C28 C27 -56.4(4)
C26 C21 C32 O5 -2.2(5)
C26 C21 C32 O6 178.9(3)
C26 C30 C31 O5 55.3(4)
C26 C30 C33 C34 -169.0(3)
C26 C30 C33 C40 59.8(3)
C26 C30 C37 C36 172.0(3)
C27 C24 C25 C26 -73.3(4)
C28 C21 C22 O7 123.9(4)
C28 C21 C22 C23 -61.1(3)
C28 C21 C26 C25 40.0(4)
C28 C21 C26 C30 -93.4(3)
C28 C21 C32 O5 126.8(3)
C28 C21 C32 O6 -52.1(4)
C29 C23 C24 C25 118.1(4)
C29 C23 C24 C27 -125.5(4)
C30 C33 C34 C35 47.1(4)
C30 C33 C34 C38 -75.9(4)
C30 C33 C34 C39 163.7(3)
C30 C33 C40 O8 -79.3(4)
C31 O5 C32 O6 179.6(3)
C31 O5 C32 C21 0.6(5)
C31 C30 C33 C34 76.1(3)
C31 C30 C33 C40 -55.1(4)
C31 C30 C37 C36 -73.0(4)
C32 O5 C31 C30 -29.9(5)
C32 C21 C22 O7 7.0(5)
C32 C21 C22 C23 -178.0(3)
C32 C21 C26 C25 165.8(3)
C32 C21 C26 C30 32.3(4)
C32 C21 C28 C27 173.7(3)
C33 C30 C31 O5 173.5(3)
C33 C30 C37 C36 50.2(4)
C33 C34 C35 C36 -53.2(4)
C34 C33 C40 O8 146.4(3)
C34 C35 C36 C37 59.7(4)
C35 C36 C37 C30 -57.9(4)
C37 C30 C31 O5 -64.5(4)
C37 C30 C33 C34 -45.8(3)
C37 C30 C33 C40 -177.0(3)
C38 C34 C35 C36 72.2(4)
C39 C34 C35 C36 -171.0(3)
C40 C33 C34 C35 -179.7(3)
C40 C33 C34 C38 57.3(4)
C40 C33 C34 C39 -63.2(4)
